data_7026700
loop_
_publ_author_name
'Allen, John J.'
'Hamilton, Christopher E.'
'Barron, Andrew R.'

_publ_section_title
;
 Synthesis and characterization of aryl substituted bis(2-pyridyl)amines
 and their copper olefin complexes: investigation of remote steric control
 over olefin binding.
;
_journal_issue 47
_journal_name_full 'Dalton transactions (Cambridge, England : 2003)'
_journal_page_first 11451
_journal_page_last 11468
_journal_paper_doi 10.1039/c0dt00608d
_journal_volume 39
_journal_year 2010
_chemical_formula_moiety 'C22 H25 N3'
_chemical_formula_sum 'C22 H25 N3'
_chemical_formula_weight 331.45
_chemical_name_systematic N-(2,6-diisopropyl)phenyl-N,N-(2,2'-dipyridyl)amine
_space_group_IT_number 2
_symmetry_cell_setting triclinic
_symmetry_Int_Tables_number 2
_symmetry_space_group_name_Hall '-P 1'
_symmetry_space_group_name_H-M 'P -1'
_atom_sites_solution_hydrogens geom
_atom_sites_solution_primary direct
_atom_sites_solution_secondary difmap
_audit_creation_method SHELXL-97
_cell_angle_alpha 100.90(3)
_cell_angle_beta 100.91(3)
_cell_angle_gamma 95.05(3)
_cell_formula_units_Z 4
_cell_length_a 8.3660(17)
_cell_length_b 14.390(3)
_cell_length_c 16.817(3)
_cell_measurement_reflns_used 2758
_cell_measurement_temperature 298(2)
_cell_measurement_theta_max 22.02
_cell_measurement_theta_min 2.50
_cell_volume 1935.9(7)
_computing_cell_refinement 'SMART v5.630 (Bruker-AXS 2003)'
_computing_data_collection 'SMART v5.630 (Bruker-AXS 2003)'
_computing_data_reduction 'Bruker SAINT+ v6.45 (Bruker-AXS 2003)'
_computing_molecular_graphics 'SHELXTL v5.1'
_computing_publication_material 'SHELXTL v5.1'
_computing_structure_refinement 'SHELXTL v5.1'
_computing_structure_solution 'SHELXTL v5.1 (Bruker-AXS, 1998)'
_diffrn_ambient_pressure 101.33
_diffrn_ambient_temperature 298(2)
_diffrn_measured_fraction_theta_full 0.917
_diffrn_measured_fraction_theta_max 0.917
_diffrn_measurement_device_type 'Bruker CCD area detector'
_diffrn_measurement_method '\w scans'
_diffrn_radiation_monochromator graphite
_diffrn_radiation_probe x-ray
_diffrn_radiation_type MoK\a
_diffrn_radiation_wavelength 0.71073
_diffrn_reflns_av_R_equivalents 0.0897
_diffrn_reflns_av_sigmaI/netI 0.1958
_diffrn_reflns_limit_h_max 11
_diffrn_reflns_limit_h_min -11
_diffrn_reflns_limit_k_max 18
_diffrn_reflns_limit_k_min -18
_diffrn_reflns_limit_l_max 22
_diffrn_reflns_limit_l_min -21
_diffrn_reflns_number 22485
_diffrn_reflns_theta_full 28.50
_diffrn_reflns_theta_max 28.50
_diffrn_reflns_theta_min 1.26
_diffrn_source 'fine-focus sealed tube'
_diffrn_source_type 'Bruker SMART CCD'
_exptl_absorpt_coefficient_mu 0.068
_exptl_absorpt_correction_T_max 0.9586
_exptl_absorpt_correction_T_min 0.9305
_exptl_absorpt_correction_type multi-scan
_exptl_absorpt_process_details 'SADABS (Bruker-AXS, 2003)'
_exptl_crystal_colour 'light yellow'
_exptl_crystal_density_diffrn 1.137
_exptl_crystal_density_method 'not measured'
_exptl_crystal_description block
_exptl_crystal_F_000 712
_exptl_crystal_recrystallization_method 'vapor diffusion of n-pentane into saturated chloroform solution'
_exptl_crystal_size_max 1.08
_exptl_crystal_size_mid 0.69
_exptl_crystal_size_min 0.63
_refine_diff_density_max 0.267
_refine_diff_density_min -0.288
_refine_diff_density_rms 0.060
_refine_ls_extinction_coef 0.024(2)
_refine_ls_extinction_expression Fc^*^=kFc[1+0.001xFc^2^\l^3^/sin(2\q)]^-1/4^
_refine_ls_extinction_method SHELXL
_refine_ls_goodness_of_fit_ref 0.821
_refine_ls_hydrogen_treatment constr
_refine_ls_matrix_type full
_refine_ls_number_parameters 460
_refine_ls_number_reflns 9008
_refine_ls_number_restraints 0
_refine_ls_restrained_S_all 0.821
_refine_ls_R_factor_all 0.2040
_refine_ls_R_factor_gt 0.0608
_refine_ls_shift/su_max 0.000
_refine_ls_shift/su_mean 0.000
_refine_ls_structure_factor_coef Fsqd
_refine_ls_weighting_details 'calc w=1/[\s^2^(Fo^2^)+(0.0942P)^2^+0.0000P] where P=(Fo^2^+2Fc^2^)/3'
_refine_ls_weighting_scheme calc
_refine_ls_wR_factor_gt 0.1460
_refine_ls_wR_factor_ref 0.1920
_reflns_number_gt 2967
_reflns_number_total 9008
_reflns_threshold_expression >2sigma(I)
_cod_data_source_file c0dt00608d.txt
_cod_data_source_block iprphdpa
_cod_original_cell_volume 1935.8(7)
_cod_database_code 7026700

loop_
_symmetry_equiv_pos_as_xyz
'x, y, z'
'-x, -y, -z'

loop_
_atom_site_label
_atom_site_type_symbol
_atom_site_fract_x
_atom_site_fract_y
_atom_site_fract_z
_atom_site_U_iso_or_equiv
_atom_site_adp_type
_atom_site_occupancy
_atom_site_symmetry_multiplicity
_atom_site_calc_flag
_atom_site_refinement_flags
N1 N 0.6109(2) 0.75542(14) 0.20015(11) 0.0371(5) Uani 1 1 d .
N2 N 0.7453(3) 0.89677(17) 0.18847(14) 0.0629(7) Uani 1 1 d .
N3 N 0.4501(3) 0.66004(15) 0.07940(12) 0.0495(6) Uani 1 1 d .
C1 C 0.6073(3) 0.83944(17) 0.16909(14) 0.0380(6) Uani 1 1 d .
C2 C 0.4624(4) 0.86224(19) 0.12519(15) 0.0483(7) Uani 1 1 d .
H2B H 0.3651 0.8208 0.1129 0.058 Uiso 1 1 calc R
C3 C 0.4685(5) 0.9486(2) 0.10072(16) 0.0617(9) Uani 1 1 d .
H3B H 0.3746 0.9655 0.0704 0.074 Uiso 1 1 calc R
C4 C 0.6103(5) 1.0087(2) 0.12059(18) 0.0732(10) Uani 1 1 d .
H4A H 0.6153 1.0674 0.1050 0.088 Uiso 1 1 calc R
C5 C 0.7466(5) 0.9807(2) 0.1644(2) 0.0828(11) Uani 1 1 d .
H5A H 0.8446 1.0217 0.1780 0.099 Uiso 1 1 calc R
C6 C 0.5163(3) 0.66936(17) 0.16003(15) 0.0367(6) Uani 1 1 d .
C7 C 0.4922(3) 0.59531(19) 0.20031(16) 0.0508(7) Uani 1 1 d .
H7A H 0.5374 0.6033 0.2565 0.061 Uiso 1 1 calc R
C8 C 0.4035(4) 0.5116(2) 0.15831(18) 0.0616(9) Uani 1 1 d .
H8A H 0.3880 0.4616 0.1851 0.074 Uiso 1 1 calc R
C9 C 0.3357(4) 0.5011(2) 0.07477(19) 0.0660(9) Uani 1 1 d .
H9A H 0.2741 0.4445 0.0439 0.079 Uiso 1 1 calc R
C10 C 0.3632(4) 0.5775(2) 0.04003(18) 0.0645(9) Uani 1 1 d .
H10A H 0.3172 0.5711 -0.0159 0.077 Uiso 1 1 calc R
C11 C 0.7380(3) 0.75546(17) 0.27228(14) 0.0395(7) Uani 1 1 d .
C12 C 0.8756(4) 0.71182(19) 0.26118(15) 0.0475(7) Uani 1 1 d .
C13 C 0.9911(4) 0.7089(2) 0.33151(18) 0.0660(9) Uani 1 1 d .
H13A H 1.0836 0.6790 0.3258 0.079 Uiso 1 1 calc R
C14 C 0.9719(4) 0.7490(2) 0.40906(18) 0.0742(10) Uani 1 1 d .
H14A H 1.0508 0.7461 0.4553 0.089 Uiso 1 1 calc R
C15 C 0.8364(4) 0.7933(2) 0.41846(16) 0.0618(9) Uani 1 1 d .
H15A H 0.8249 0.8210 0.4714 0.074 Uiso 1 1 calc R
C16 C 0.7154(4) 0.79752(18) 0.35036(15) 0.0469(7) Uani 1 1 d .
C17 C 0.9080(4) 0.6706(2) 0.17679(17) 0.0604(8) Uani 1 1 d .
H17A H 0.8139 0.6786 0.1352 0.072 Uiso 1 1 calc R
C18 C 0.5683(4) 0.8479(2) 0.36350(16) 0.0578(8) Uani 1 1 d .
H18A H 0.4952 0.8407 0.3092 0.069 Uiso 1 1 calc R
C19 C 1.0589(4) 0.7251(3) 0.1615(2) 0.0942(12) Uani 1 1 d .
H19A H 1.0458 0.7915 0.1678 0.141 Uiso 1 1 calc R
H19B H 1.0725 0.7006 0.1063 0.141 Uiso 1 1 calc R
H19C H 1.1540 0.7176 0.2006 0.141 Uiso 1 1 calc R
C20 C 0.4720(5) 0.8047(3) 0.4183(3) 0.1132(14) Uani 1 1 d .
H20A H 0.4465 0.7371 0.3975 0.170 Uiso 1 1 calc R
H20B H 0.3721 0.8328 0.4185 0.170 Uiso 1 1 calc R
H20C H 0.5365 0.8170 0.4738 0.170 Uiso 1 1 calc R
C21 C 0.9216(5) 0.5641(2) 0.1649(2) 0.0929(12) Uani 1 1 d .
H21A H 0.9450 0.5414 0.1114 0.139 Uiso 1 1 calc R
H21B H 0.8199 0.5305 0.1686 0.139 Uiso 1 1 calc R
H21C H 1.0085 0.5534 0.2071 0.139 Uiso 1 1 calc R
C22 C 0.6178(5) 0.9541(2) 0.3984(2) 0.0993(12) Uani 1 1 d .
H22A H 0.6735 0.9814 0.3617 0.149 Uiso 1 1 calc R
H22B H 0.6896 0.9635 0.4518 0.149 Uiso 1 1 calc R
H22C H 0.5214 0.9844 0.4037 0.149 Uiso 1 1 calc R
N1A N 1.2930(3) 1.25115(14) 0.29359(11) 0.0412(6) Uani 1 1 d .
N2A N 1.2740(3) 1.41179(16) 0.30733(13) 0.0605(7) Uani 1 1 d .
N3A N 1.1243(3) 1.15708(16) 0.35065(13) 0.0552(6) Uani 1 1 d .
C1A C 1.2735(3) 1.33775(18) 0.34344(15) 0.0422(7) Uani 1 1 d .
C2A C 1.2658(4) 1.3477(2) 0.42652(16) 0.0648(9) Uani 1 1 d .
H2AB H 1.2659 1.2950 0.4512 0.078 Uiso 1 1 calc R
C3A C 1.2581(5) 1.4358(2) 0.47072(19) 0.0834(11) Uani 1 1 d .
H3AB H 1.2532 1.4437 0.5263 0.100 Uiso 1 1 calc R
C4A C 1.2576(5) 1.5131(2) 0.4346(2) 0.0883(12) Uani 1 1 d .
H4AA H 1.2507 1.5737 0.4639 0.106 Uiso 1 1 calc R
C5A C 1.2675(5) 1.4969(2) 0.3531(2) 0.0801(11) Uani 1 1 d .
H5AA H 1.2699 1.5491 0.3279 0.096 Uiso 1 1 calc R
C6A C 1.2344(3) 1.16077(18) 0.30355(14) 0.0392(7) Uani 1 1 d .
C7A C 1.2887(4) 1.07956(19) 0.26603(16) 0.0570(8) Uani 1 1 d .
H7AA H 1.3686 1.0842 0.2348 0.068 Uiso 1 1 calc R
C8A C 1.2254(4) 0.9924(2) 0.27475(19) 0.0679(9) Uani 1 1 d .
H8AA H 1.2595 0.9372 0.2483 0.081 Uiso 1 1 calc R
C9A C 1.1109(4) 0.9868(2) 0.32288(19) 0.0666(9) Uani 1 1 d .
H9AA H 1.0667 0.9285 0.3308 0.080 Uiso 1 1 calc R
C10A C 1.0653(4) 1.0705(2) 0.35841(17) 0.0672(9) Uani 1 1 d .
H10B H 0.9869 1.0673 0.3907 0.081 Uiso 1 1 calc R
C11A C 1.3732(3) 1.25640(17) 0.22498(14) 0.0385(7) Uani 1 1 d .
C12A C 1.2784(3) 1.23585(17) 0.14413(15) 0.0431(7) Uani 1 1 d .
C13A C 1.3613(4) 1.23797(18) 0.08015(15) 0.0491(7) Uani 1 1 d .
H13B H 1.3017 1.2239 0.0258 0.059 Uiso 1 1 calc R
C14A C 1.5275(4) 1.26008(19) 0.09472(16) 0.0530(8) Uani 1 1 d .
H14B H 1.5799 1.2606 0.0507 0.064 Uiso 1 1 calc R
C15A C 1.6173(4) 1.28162(19) 0.17474(17) 0.0549(8) Uani 1 1 d .
H15B H 1.7305 1.2973 0.1843 0.066 Uiso 1 1 calc R
C16A C 1.5427(4) 1.28040(18) 0.24149(15) 0.0461(7) Uani 1 1 d .
C17A C 1.0933(4) 1.2158(2) 0.12469(16) 0.0583(8) Uani 1 1 d .
H17B H 1.0587 1.2108 0.1764 0.070 Uiso 1 1 calc R
C18A C 1.6489(4) 1.3048(2) 0.32964(16) 0.0643(9) Uani 1 1 d .
H18B H 1.5785 1.3288 0.3673 0.077 Uiso 1 1 calc R
C19A C 1.0304(5) 1.1219(3) 0.0631(2) 0.1038(13) Uani 1 1 d .
H19D H 1.0800 1.0711 0.0837 0.156 Uiso 1 1 calc R
H19E H 1.0583 1.1257 0.0109 0.156 Uiso 1 1 calc R
H19F H 0.9133 1.1096 0.0557 0.156 Uiso 1 1 calc R
C20A C 1.7076(6) 1.2158(3) 0.3540(3) 0.156(2) Uani 1 1 d .
H20D H 1.7656 1.2310 0.4108 0.234 Uiso 1 1 calc R
H20E H 1.7795 1.1913 0.3192 0.234 Uiso 1 1 calc R
H20F H 1.6149 1.1686 0.3476 0.234 Uiso 1 1 calc R
C21A C 1.0192(4) 1.2993(3) 0.0944(2) 0.0873(11) Uani 1 1 d .
H21D H 1.0556 1.3566 0.1361 0.131 Uiso 1 1 calc R
H21E H 0.9016 1.2867 0.0835 0.131 Uiso 1 1 calc R
H21F H 1.0537 1.3070 0.0445 0.131 Uiso 1 1 calc R
C22A C 1.7919(5) 1.3809(3) 0.3422(2) 0.1212(15) Uani 1 1 d .
H22D H 1.8426 1.3990 0.4000 0.182 Uiso 1 1 calc R
H22E H 1.7540 1.4355 0.3231 0.182 Uiso 1 1 calc R
H22F H 1.8705 1.3566 0.3114 0.182 Uiso 1 1 calc R

loop_
_atom_site_aniso_label
_atom_site_aniso_U_11
_atom_site_aniso_U_22
_atom_site_aniso_U_33
_atom_site_aniso_U_23
_atom_site_aniso_U_13
_atom_site_aniso_U_12
N1 0.0509(14) 0.0403(13) 0.0209(11) 0.0146(10) 0.0009(10) 0.0073(11)
N2 0.0783(19) 0.0605(16) 0.0479(15) 0.0327(13) -0.0059(14) -0.0061(15)
N3 0.0737(17) 0.0476(14) 0.0243(13) 0.0122(11) 0.0025(12) -0.0013(13)
C1 0.0540(19) 0.0414(16) 0.0180(13) 0.0093(12) 0.0036(13) 0.0043(15)
C2 0.0589(19) 0.0541(18) 0.0343(16) 0.0148(13) 0.0058(15) 0.0165(15)
C3 0.096(3) 0.064(2) 0.0316(17) 0.0187(15) 0.0079(17) 0.035(2)
C4 0.121(3) 0.055(2) 0.045(2) 0.0277(16) 0.004(2) 0.010(2)
C5 0.103(3) 0.068(2) 0.074(2) 0.0381(19) -0.001(2) -0.015(2)
C6 0.0472(17) 0.0422(16) 0.0257(15) 0.0153(12) 0.0099(13) 0.0105(13)
C7 0.066(2) 0.0556(19) 0.0333(16) 0.0220(14) 0.0054(15) 0.0025(16)
C8 0.088(2) 0.0527(19) 0.052(2) 0.0265(16) 0.0197(18) 0.0021(17)
C9 0.089(2) 0.0515(19) 0.055(2) 0.0089(16) 0.0171(19) -0.0060(17)
C10 0.090(3) 0.056(2) 0.0398(18) 0.0077(16) 0.0041(17) -0.0075(18)
C11 0.0528(18) 0.0473(16) 0.0196(14) 0.0169(12) 0.0000(13) 0.0081(14)
C12 0.0581(19) 0.0593(18) 0.0267(16) 0.0155(13) 0.0018(14) 0.0173(16)
C13 0.066(2) 0.084(2) 0.047(2) 0.0174(17) -0.0031(17) 0.0344(18)
C14 0.089(3) 0.099(3) 0.0329(19) 0.0239(17) -0.0085(18) 0.031(2)
C15 0.084(2) 0.083(2) 0.0204(15) 0.0185(14) 0.0044(16) 0.018(2)
C16 0.0637(19) 0.0573(17) 0.0245(15) 0.0203(13) 0.0076(14) 0.0122(15)
C17 0.057(2) 0.081(2) 0.0420(18) 0.0064(16) 0.0078(16) 0.0188(18)
C18 0.069(2) 0.082(2) 0.0272(16) 0.0158(15) 0.0127(15) 0.0184(18)
C19 0.086(3) 0.127(3) 0.070(2) 0.006(2) 0.033(2) 0.010(2)
C20 0.106(3) 0.135(3) 0.130(4) 0.055(3) 0.068(3) 0.033(3)
C21 0.108(3) 0.085(3) 0.072(2) -0.010(2) 0.005(2) 0.027(2)
C22 0.107(3) 0.082(3) 0.111(3) 0.012(2) 0.029(3) 0.028(2)
N1A 0.0635(15) 0.0449(13) 0.0232(11) 0.0126(10) 0.0192(11) 0.0158(11)
N2A 0.098(2) 0.0534(16) 0.0428(14) 0.0225(13) 0.0263(14) 0.0281(14)
N3A 0.0675(17) 0.0620(16) 0.0402(14) 0.0110(12) 0.0242(13) 0.0015(13)
C1A 0.0587(19) 0.0463(17) 0.0278(15) 0.0130(13) 0.0148(13) 0.0168(14)
C2A 0.110(3) 0.061(2) 0.0297(17) 0.0150(15) 0.0240(17) 0.0154(18)
C3A 0.144(3) 0.074(2) 0.0400(19) 0.0071(18) 0.039(2) 0.025(2)
C4A 0.148(4) 0.063(2) 0.062(2) 0.0051(19) 0.043(2) 0.033(2)
C5A 0.138(3) 0.053(2) 0.064(2) 0.0222(17) 0.036(2) 0.038(2)
C6A 0.0513(18) 0.0476(17) 0.0225(14) 0.0135(12) 0.0084(13) 0.0118(14)
C7A 0.078(2) 0.0530(19) 0.0497(18) 0.0177(15) 0.0266(17) 0.0163(17)
C8A 0.093(3) 0.049(2) 0.066(2) 0.0154(16) 0.021(2) 0.0142(18)
C9A 0.089(3) 0.057(2) 0.053(2) 0.0236(17) 0.0051(19) -0.0037(18)
C10A 0.082(2) 0.078(2) 0.0428(19) 0.0194(18) 0.0182(18) -0.011(2)
C11A 0.0573(19) 0.0483(16) 0.0206(14) 0.0158(11) 0.0207(13) 0.0176(14)
C12A 0.062(2) 0.0476(16) 0.0256(15) 0.0139(12) 0.0158(14) 0.0090(14)
C13A 0.071(2) 0.0578(18) 0.0220(15) 0.0145(13) 0.0102(15) 0.0118(16)
C14A 0.072(2) 0.070(2) 0.0296(17) 0.0216(14) 0.0259(16) 0.0190(17)
C15A 0.059(2) 0.074(2) 0.0422(18) 0.0193(15) 0.0251(16) 0.0185(16)
C16A 0.057(2) 0.0585(18) 0.0317(16) 0.0154(13) 0.0187(15) 0.0199(15)
C17A 0.060(2) 0.084(2) 0.0305(16) 0.0208(16) 0.0066(15) -0.0035(17)
C18A 0.057(2) 0.110(3) 0.0285(17) 0.0153(17) 0.0082(15) 0.026(2)
C19A 0.107(3) 0.104(3) 0.077(3) 0.000(2) 0.005(2) -0.036(2)
C20A 0.182(5) 0.141(4) 0.110(4) 0.041(3) -0.077(3) 0.034(4)
C21A 0.063(2) 0.132(3) 0.081(3) 0.053(2) 0.013(2) 0.026(2)
C22A 0.126(4) 0.148(4) 0.060(3) -0.009(2) 0.000(2) -0.033(3)

loop_
_atom_type_symbol
_atom_type_description
_atom_type_scat_dispersion_real
_atom_type_scat_dispersion_imag
_atom_type_scat_source
C C 0.0033 0.0016 'International Tables Vol C Tables 4.2.6.8 and 6.1.1.4'
H H 0.0000 0.0000 'International Tables Vol C Tables 4.2.6.8 and 6.1.1.4'
N N 0.0061 0.0033 'International Tables Vol C Tables 4.2.6.8 and 6.1.1.4'

loop_
_geom_angle_atom_site_label_1
_geom_angle_atom_site_label_2
_geom_angle_atom_site_label_3
_geom_angle
C6 N1 C1 124.00(19)
C6 N1 C11 117.89(18)
C1 N1 C11 117.5(2)
C1 N2 C5 118.2(3)
C10 N3 C6 117.4(2)
N2 C1 C2 122.7(2)
N2 C1 N1 115.7(2)
C2 C1 N1 121.5(2)
C3 C2 C1 117.6(3)
C3 C2 H2B 121.2
C1 C2 H2B 121.2
C4 C3 C2 120.3(3)
C4 C3 H3B 119.8
C2 C3 H3B 119.8
C3 C4 C5 118.1(3)
C3 C4 H4A 120.9
C5 C4 H4A 120.9
N2 C5 C4 123.1(3)
N2 C5 H5A 118.5
C4 C5 H5A 118.5
N3 C6 C7 120.9(2)
N3 C6 N1 116.9(2)
C7 C6 N1 122.2(2)
C8 C7 C6 120.3(3)
C8 C7 H7A 119.9
C6 C7 H7A 119.9
C7 C8 C9 119.1(3)
C7 C8 H8A 120.4
C9 C8 H8A 120.4
C10 C9 C8 117.0(3)
C10 C9 H9A 121.5
C8 C9 H9A 121.5
N3 C10 C9 125.2(3)
N3 C10 H10A 117.4
C9 C10 H10A 117.4
C12 C11 C16 122.3(2)
C12 C11 N1 118.9(2)
C16 C11 N1 118.8(2)
C11 C12 C13 117.6(2)
C11 C12 C17 123.4(2)
C13 C12 C17 119.0(3)
C14 C13 C12 121.5(3)
C14 C13 H13A 119.2
C12 C13 H13A 119.2
C13 C14 C15 119.9(3)
C13 C14 H14A 120.1
C15 C14 H14A 120.1
C14 C15 C16 121.3(3)
C14 C15 H15A 119.4
C16 C15 H15A 119.4
C15 C16 C11 117.4(3)
C15 C16 C18 119.5(2)
C11 C16 C18 123.0(2)
C12 C17 C19 111.0(3)
C12 C17 C21 112.3(2)
C19 C17 C21 111.2(3)
C12 C17 H17A 107.4
C19 C17 H17A 107.4
C21 C17 H17A 107.4
C16 C18 C20 112.5(3)
C16 C18 C22 111.5(3)
C20 C18 C22 110.1(3)
C16 C18 H18A 107.5
C20 C18 H18A 107.5
C22 C18 H18A 107.5
C17 C19 H19A 109.5
C17 C19 H19B 109.5
H19A C19 H19B 109.5
C17 C19 H19C 109.5
H19A C19 H19C 109.5
H19B C19 H19C 109.5
C18 C20 H20A 109.5
C18 C20 H20B 109.5
H20A C20 H20B 109.5
C18 C20 H20C 109.5
H20A C20 H20C 109.5
H20B C20 H20C 109.5
C17 C21 H21A 109.5
C17 C21 H21B 109.5
H21A C21 H21B 109.5
C17 C21 H21C 109.5
H21A C21 H21C 109.5
H21B C21 H21C 109.5
C18 C22 H22A 109.5
C18 C22 H22B 109.5
H22A C22 H22B 109.5
C18 C22 H22C 109.5
H22A C22 H22C 109.5
H22B C22 H22C 109.5
C6A N1A C1A 124.5(2)
C6A N1A C11A 118.03(19)
C1A N1A C11A 117.37(19)
C1A N2A C5A 117.8(2)
C6A N3A C10A 116.9(2)
N2A C1A C2A 121.6(2)
N2A C1A N1A 115.1(2)
C2A C1A N1A 123.2(2)
C3A C2A C1A 118.5(3)
C3A C2A H2AB 120.7
C1A C2A H2AB 120.7
C2A C3A C4A 120.8(3)
C2A C3A H3AB 119.6
C4A C3A H3AB 119.6
C3A C4A C5A 116.7(3)
C3A C4A H4AA 121.7
C5A C4A H4AA 121.7
N2A C5A C4A 124.5(3)
N2A C5A H5AA 117.7
C4A C5A H5AA 117.7
N3A C6A C7A 121.7(2)
N3A C6A N1A 117.0(2)
C7A C6A N1A 121.3(2)
C8A C7A C6A 119.9(3)
C8A C7A H7AA 120.0
C6A C7A H7AA 120.0
C7A C8A C9A 119.4(3)
C7A C8A H8AA 120.3
C9A C8A H8AA 120.3
C10A C9A C8A 116.9(3)
C10A C9A H9AA 121.6
C8A C9A H9AA 121.6
N3A C10A C9A 125.1(3)
N3A C10A H10B 117.4
C9A C10A H10B 117.4
C16A C11A C12A 122.0(2)
C16A C11A N1A 118.8(2)
C12A C11A N1A 119.2(2)
C13A C12A C11A 117.1(3)
C13A C12A C17A 119.7(2)
C11A C12A C17A 123.2(2)
C14A C13A C12A 121.9(3)
C14A C13A H13B 119.0
C12A C13A H13B 119.0
C13A C14A C15A 119.7(3)
C13A C14A H14B 120.1
C15A C14A H14B 120.1
C14A C15A C16A 121.4(3)
C14A C15A H15B 119.3
C16A C15A H15B 119.3
C15A C16A C11A 117.8(2)
C15A C16A C18A 119.3(3)
C11A C16A C18A 122.9(2)
C12A C17A C19A 112.2(3)
C12A C17A C21A 110.0(2)
C19A C17A C21A 111.6(3)
C12A C17A H17B 107.6
C19A C17A H17B 107.6
C21A C17A H17B 107.6
C22A C18A C20A 110.2(3)
C22A C18A C16A 114.2(3)
C20A C18A C16A 110.3(3)
C22A C18A H18B 107.3
C20A C18A H18B 107.3
C16A C18A H18B 107.3
C17A C19A H19D 109.5
C17A C19A H19E 109.5
H19D C19A H19E 109.5
C17A C19A H19F 109.5
H19D C19A H19F 109.5
H19E C19A H19F 109.5
C18A C20A H20D 109.5
C18A C20A H20E 109.5
H20D C20A H20E 109.5
C18A C20A H20F 109.5
H20D C20A H20F 109.5
H20E C20A H20F 109.5
C17A C21A H21D 109.5
C17A C21A H21E 109.5
H21D C21A H21E 109.5
C17A C21A H21F 109.5
H21D C21A H21F 109.5
H21E C21A H21F 109.5
C18A C22A H22D 109.5
C18A C22A H22E 109.5
H22D C22A H22E 109.5
C18A C22A H22F 109.5
H22D C22A H22F 109.5
H22E C22A H22F 109.5

loop_
_geom_bond_atom_site_label_1
_geom_bond_atom_site_label_2
_geom_bond_distance
N1 C6 1.387(3)
N1 C1 1.405(3)
N1 C11 1.454(3)
N2 C1 1.307(3)
N2 C5 1.345(3)
N3 C10 1.321(3)
N3 C6 1.341(3)
C1 C2 1.395(3)
C2 C3 1.380(4)
C2 H2B 0.9300
C3 C4 1.352(4)
C3 H3B 0.9300
C4 C5 1.371(4)
C4 H4A 0.9300
C5 H5A 0.9300
C6 C7 1.386(3)
C7 C8 1.351(4)
C7 H7A 0.9300
C8 C9 1.386(4)
C8 H8A 0.9300
C9 C10 1.360(4)
C9 H9A 0.9300
C10 H10A 0.9300
C11 C12 1.386(3)
C11 C16 1.393(3)
C12 C13 1.388(4)
C12 C17 1.515(4)
C13 C14 1.367(4)
C13 H13A 0.9300
C14 C15 1.369(4)
C14 H14A 0.9300
C15 C16 1.392(4)
C15 H15A 0.9300
C16 C18 1.512(4)
C17 C19 1.517(4)
C17 C21 1.524(4)
C17 H17A 0.9800
C18 C20 1.515(4)
C18 C22 1.519(4)
C18 H18A 0.9800
C19 H19A 0.9600
C19 H19B 0.9600
C19 H19C 0.9600
C20 H20A 0.9600
C20 H20B 0.9600
C20 H20C 0.9600
C21 H21A 0.9600
C21 H21B 0.9600
C21 H21C 0.9600
C22 H22A 0.9600
C22 H22B 0.9600
C22 H22C 0.9600
N1A C6A 1.400(3)
N1A C1A 1.405(3)
N1A C11A 1.451(3)
N2A C1A 1.322(3)
N2A C5A 1.330(3)
N3A C6A 1.328(3)
N3A C10A 1.338(3)
C1A C2A 1.392(3)
C2A C3A 1.357(4)
C2A H2AB 0.9300
C3A C4A 1.364(4)
C3A H3AB 0.9300
C4A C5A 1.365(4)
C4A H4AA 0.9300
C5A H5AA 0.9300
C6A C7A 1.376(3)
C7A C8A 1.362(4)
C7A H7AA 0.9300
C8A C9A 1.373(4)
C8A H8AA 0.9300
C9A C10A 1.359(4)
C9A H9AA 0.9300
C10A H10B 0.9300
C11A C16A 1.391(4)
C11A C12A 1.401(3)
C12A C13A 1.390(3)
C12A C17A 1.510(4)
C13A C14A 1.363(4)
C13A H13B 0.9300
C14A C15A 1.375(4)
C14A H14B 0.9300
C15A C16A 1.386(3)
C15A H15B 0.9300
C16A C18A 1.536(4)
C17A C19A 1.522(4)
C17A C21A 1.526(4)
C17A H17B 0.9800
C18A C22A 1.503(5)
C18A C20A 1.511(5)
C18A H18B 0.9800
C19A H19D 0.9600
C19A H19E 0.9600
C19A H19F 0.9600
C20A H20D 0.9600
C20A H20E 0.9600
C20A H20F 0.9600
C21A H21D 0.9600
C21A H21E 0.9600
C21A H21F 0.9600
C22A H22D 0.9600
C22A H22E 0.9600
C22A H22F 0.9600

loop_
_geom_torsion_atom_site_label_1
_geom_torsion_atom_site_label_2
_geom_torsion_atom_site_label_3
_geom_torsion_atom_site_label_4
_geom_torsion
C5 N2 C1 C2 -0.4(4)
C5 N2 C1 N1 -176.3(2)
C6 N1 C1 N2 -148.5(2)
C11 N1 C1 N2 22.3(3)
C6 N1 C1 C2 35.6(3)
C11 N1 C1 C2 -153.6(2)
N2 C1 C2 C3 1.1(4)
N1 C1 C2 C3 176.7(2)
C1 C2 C3 C4 -1.2(4)
C2 C3 C4 C5 0.8(5)
C1 N2 C5 C4 0.0(5)
C3 C4 C5 N2 -0.2(5)
C10 N3 C6 C7 -0.8(4)
C10 N3 C6 N1 178.3(2)
C1 N1 C6 N3 17.0(3)
C11 N1 C6 N3 -153.8(2)
C1 N1 C6 C7 -164.0(2)
C11 N1 C6 C7 25.3(3)
N3 C6 C7 C8 1.1(4)
N1 C6 C7 C8 -177.9(2)
C6 C7 C8 C9 -0.6(4)
C7 C8 C9 C10 -0.2(4)
C6 N3 C10 C9 -0.1(4)
C8 C9 C10 N3 0.6(5)
C6 N1 C11 C12 70.2(3)
C1 N1 C11 C12 -101.2(3)
C6 N1 C11 C16 -108.4(3)
C1 N1 C11 C16 80.3(3)
C16 C11 C12 C13 1.6(4)
N1 C11 C12 C13 -176.9(2)
C16 C11 C12 C17 -176.4(2)
N1 C11 C12 C17 5.1(4)
C11 C12 C13 C14 -1.1(4)
C17 C12 C13 C14 176.9(3)
C12 C13 C14 C15 0.0(5)
C13 C14 C15 C16 0.8(5)
C14 C15 C16 C11 -0.3(4)
C14 C15 C16 C18 -179.5(3)
C12 C11 C16 C15 -0.9(4)
N1 C11 C16 C15 177.6(2)
C12 C11 C16 C18 178.2(2)
N1 C11 C16 C18 -3.3(4)
C11 C12 C17 C19 114.6(3)
C13 C12 C17 C19 -63.3(4)
C11 C12 C17 C21 -120.2(3)
C13 C12 C17 C21 61.8(4)
C15 C16 C18 C20 -59.1(4)
C11 C16 C18 C20 121.8(3)
C15 C16 C18 C22 65.1(3)
C11 C16 C18 C22 -113.9(3)
C5A N2A C1A C2A 0.3(5)
C5A N2A C1A N1A -175.4(3)
C6A N1A C1A N2A -153.6(2)
C11A N1A C1A N2A 23.6(3)
C6A N1A C1A C2A 30.8(4)
C11A N1A C1A C2A -152.0(3)
N2A C1A C2A C3A 0.2(5)
N1A C1A C2A C3A 175.6(3)
C1A C2A C3A C4A 0.1(6)
C2A C3A C4A C5A -0.9(6)
C1A N2A C5A C4A -1.2(5)
C3A C4A C5A N2A 1.5(6)
C10A N3A C6A C7A -1.6(4)
C10A N3A C6A N1A 178.3(2)
C1A N1A C6A N3A 15.2(4)
C11A N1A C6A N3A -162.0(2)
C1A N1A C6A C7A -164.9(2)
C11A N1A C6A C7A 17.9(4)
N3A C6A C7A C8A 2.1(4)
N1A C6A C7A C8A -177.9(2)
C6A C7A C8A C9A -1.7(4)
C7A C8A C9A C10A 1.1(4)
C6A N3A C10A C9A 0.9(4)
C8A C9A C10A N3A -0.7(5)
C6A N1A C11A C16A -107.0(3)
C1A N1A C11A C16A 75.6(3)
C6A N1A C11A C12A 72.1(3)
C1A N1A C11A C12A -105.3(3)
C16A C11A C12A C13A 1.6(4)
N1A C11A C12A C13A -177.4(2)
C16A C11A C12A C17A -175.9(2)
N1A C11A C12A C17A 5.0(3)
C11A C12A C13A C14A -0.7(4)
C17A C12A C13A C14A 176.9(2)
C12A C13A C14A C15A -0.4(4)
C13A C14A C15A C16A 0.7(4)
C14A C15A C16A C11A 0.1(4)
C14A C15A C16A C18A 179.9(3)
C12A C11A C16A C15A -1.3(4)
N1A C11A C16A C15A 177.7(2)
C12A C11A C16A C18A 179.0(2)
N1A C11A C16A C18A -2.0(4)
C13A C12A C17A C19A 56.1(3)
C11A C12A C17A C19A -126.4(3)
C13A C12A C17A C21A -68.7(3)
C11A C12A C17A C21A 108.8(3)
C15A C16A C18A C22A 35.8(4)
C11A C16A C18A C22A -144.5(3)
C15A C16A C18A C20A -89.0(4)
C11A C16A C18A C20A 90.7(4)
